data_1560197
loop_
_publ_author_name
'Ghosh, Animesh'
'Cs\'ok\'as, D\'aniel'
'Budanovi\'c, Maja'
'Webster, Richard D.'
'P\'apai, Imre'
'Stuparu, Mihaiela C.'

_publ_section_title
;
 Synthesis of azahelicenes through Mallory reaction of imine precursors:
 corannulene substrates provide an exception to the rule in oxidative
 photocyclizations of diarylethenes
;
_journal_issue 11
_journal_name_full 'Chemical Science'
_journal_page_first 3977
_journal_page_last 3983
_journal_paper_doi 10.1039/D0SC06730J
_journal_volume 12
_journal_year 2021
_chemical_formula_sum 'C33 H17 N'
_chemical_formula_weight 427.48
_space_group_crystal_system monoclinic
_space_group_IT_number 14
_space_group_name_Hall '-P 2ybc'
_space_group_name_H-M_alt 'P 1 21/c 1'
_atom_sites_solution_hydrogens geom
_atom_sites_solution_primary dual
_audit_update_record
;
2020-10-15 deposited with the CCDC.	2021-01-25 downloaded from the CCDC.
;
_cell_angle_alpha 90
_cell_angle_beta 97.017(4)
_cell_angle_gamma 90
_cell_formula_units_Z 4
_cell_length_a 9.5983(12)
_cell_length_b 7.4141(8)
_cell_length_c 28.155(3)
_cell_measurement_reflns_used 1279
_cell_measurement_temperature 100.(2)
_cell_measurement_theta_max 24.6304
_cell_measurement_theta_min 2.4360
_cell_volume 1988.6(4)
_computing_cell_refinement 'SAINT V8.38A (Bruker AXS Inc., 2017)'
_computing_data_collection 'APEX3 (Bruker AXS Inc., 2018)'
_computing_data_reduction 'SAINT V8.38A (Bruker AXS Inc., 2017)'
_computing_molecular_graphics 'XP (Bruker AXS Inc., 2018)'
_computing_publication_material 'APEX3 (Bruker AXS Inc., 2018)'
_computing_structure_refinement 'SHELXL-2017/1 (Sheldrick, 2017)'
_computing_structure_solution 'XT, VERSION 2014/5'
_diffrn_ambient_temperature 100.(2)
_diffrn_detector_area_resol_mean 7.4074
_diffrn_measured_fraction_theta_full 0.997
_diffrn_measured_fraction_theta_max 0.997
_diffrn_measurement_device_type 'Photon II CPADs detector'
_diffrn_measurement_method 'phi and omega scans'
_diffrn_radiation_monochromator 'Multilayer Mirror'
_diffrn_radiation_type MoK\a
_diffrn_radiation_wavelength 0.71073
_diffrn_reflns_av_R_equivalents 0.1749
_diffrn_reflns_av_unetI/netI 0.2034
_diffrn_reflns_limit_h_max 13
_diffrn_reflns_limit_h_min -13
_diffrn_reflns_limit_k_max 10
_diffrn_reflns_limit_k_min -8
_diffrn_reflns_limit_l_max 36
_diffrn_reflns_limit_l_min -40
_diffrn_reflns_number 22550
_diffrn_reflns_theta_full 31.00
_diffrn_reflns_theta_max 31.00
_diffrn_reflns_theta_min 2.44
_diffrn_source 'Incoatec microfocus source'
_diffrn_source_type 'Bruker D8 Quest'
_exptl_absorpt_coefficient_mu 0.082
_exptl_absorpt_correction_T_max 1.00
_exptl_absorpt_correction_T_min 0.79
_exptl_absorpt_correction_type multi-scan
_exptl_absorpt_process_details
;
SADABS-2016/2 - Bruker AXS area detector scaling and absorption correction
;
_exptl_crystal_colour yellow
_exptl_crystal_density_diffrn 1.428
_exptl_crystal_density_method 'not measured'
_exptl_crystal_description plate
_exptl_crystal_F_000 888
_exptl_crystal_size_max 0.220
_exptl_crystal_size_mid 0.180
_exptl_crystal_size_min 0.020
_refine_diff_density_max 0.325
_refine_diff_density_min -0.326
_refine_ls_extinction_method none
_refine_ls_goodness_of_fit_ref 0.982
_refine_ls_hydrogen_treatment constr
_refine_ls_matrix_type full
_refine_ls_number_parameters 307
_refine_ls_number_reflns 6327
_refine_ls_number_restraints 0
_refine_ls_restrained_S_all 0.982
_refine_ls_R_factor_all 0.2157
_refine_ls_R_factor_gt 0.0790
_refine_ls_shift/su_max 0.000
_refine_ls_shift/su_mean 0.000
_refine_ls_structure_factor_coef Fsqd
_refine_ls_weighting_details 'w=1/[\s^2^(Fo^2^)+(0.0583P)^2^] where P=(Fo^2^+2Fc^2^)/3'
_refine_ls_weighting_scheme calc
_refine_ls_wR_factor_gt 0.1342
_refine_ls_wR_factor_ref 0.1857
_reflns_number_gt 2631
_reflns_number_total 6327
_reflns_threshold_expression 'I > 2\s(I)'
_cod_data_source_file d0sc06730j2.cif
_cod_data_source_block ms35m
_cod_depositor_comments
;
The following automatic conversions were performed:

data item '_exptl_absorpt_correction_type' value 'Multi-Scan' was
changed to 'multi-scan' in accordance with the
/home/data/users/saulius/crontab/automatic-downloads/rss-feeds/RSC/lib/dictionaries/cif_core.dic
dictionary named 'cif_core.dic' version 2.4.2 last updated on
2011-04-26.

Automatic conversion script
Id: cif_fix_values 7556 2019-12-06 15:28:31Z antanas 

 Adding full bibliography for 1560197.cif.
;
_cod_database_code 1560197

loop_
_space_group_symop_operation_xyz
'x, y, z'
'-x, y+1/2, -z+1/2'
'-x, -y, -z'
'x, -y-1/2, z-1/2'

loop_
_atom_site_type_symbol
_atom_site_label
_atom_site_fract_x
_atom_site_fract_y
_atom_site_fract_z
_atom_site_U_iso_or_equiv
_atom_site_adp_type
_atom_site_calc_flag
_atom_site_refinement_flags_adp
_atom_site_refinement_flags_occupancy
_atom_site_refinement_flags_posn
_atom_site_occupancy
_atom_site_disorder_assembly
_atom_site_disorder_group
C C1 0.3370(3) 0.6332(3) 0.12614(10) 0.0209(6) Uani d . . . 1 . .
C C2 0.1976(3) 0.5952(3) 0.10661(10) 0.0207(6) Uani d . . . 1 . .
C C3 0.1124(3) 0.5979(4) 0.14408(10) 0.0202(6) Uani d . . . 1 . .
C C4 0.1996(3) 0.6411(4) 0.18714(10) 0.0199(6) Uani d . . . 1 . .
C C5 0.3400(3) 0.6620(4) 0.17574(10) 0.0209(6) Uani d . . . 1 . .
C C6 0.4572(3) 0.6364(4) 0.20830(10) 0.0206(6) Uani d . . . 1 . .
C C7 0.5816(3) 0.5941(4) 0.18594(10) 0.0235(7) Uani d . . . 1 . .
H H7 0.669046 0.584572 0.205625 0.028 Uiso calc U . R 1 . .
C C8 0.5786(3) 0.5669(4) 0.13724(11) 0.0237(7) Uani d . . . 1 . .
H H8 0.663749 0.540008 0.124744 0.028 Uiso calc U . R 1 . .
C C9 0.4514(3) 0.5779(4) 0.10500(10) 0.0226(7) Uani d . . . 1 . .
C C10 0.4176(3) 0.5044(4) 0.05751(10) 0.0234(6) Uani d . . . 1 . .
H H10 0.491584 0.482226 0.038729 0.028 Uiso calc U . R 1 . .
C C11 0.2815(3) 0.4652(4) 0.03841(11) 0.0249(7) Uani d . . . 1 . .
H H11 0.264286 0.416624 0.007017 0.03 Uiso calc U . R 1 . .
C C12 0.1645(3) 0.4969(4) 0.06544(10) 0.0235(7) Uani d . . . 1 . .
C C13 0.0273(3) 0.4142(4) 0.06074(11) 0.0248(7) Uani d . . . 1 . .
H H13 -0.008212 0.359258 0.03124 0.03 Uiso calc U . R 1 . .
C C14 -0.0536(3) 0.4130(4) 0.09814(11) 0.0252(7) Uani d . . . 1 . .
H H14 -0.142388 0.354585 0.093751 0.03 Uiso calc U . R 1 . .
C C15 -0.0081(3) 0.4973(4) 0.14362(10) 0.0209(6) Uani d . . . 1 . .
C C16 -0.0500(3) 0.4607(4) 0.19019(10) 0.0233(7) Uani d . . . 1 . .
H H16 -0.138231 0.405057 0.192219 0.028 Uiso calc U . R 1 . .
C C17 0.0346(3) 0.5043(4) 0.23192(11) 0.0229(6) Uani d . . . 1 . .
H H17 0.002708 0.478589 0.261843 0.027 Uiso calc U . R 1 . .
C C18 0.1705(3) 0.5881(4) 0.23116(10) 0.0206(6) Uani d . . . 1 . .
C C19 0.2891(3) 0.5924(4) 0.26896(10) 0.0200(6) Uani d . . . 1 . .
C C20 0.4297(3) 0.6212(3) 0.25860(10) 0.0196(6) Uani d . . . 1 . .
C C21 0.5367(3) 0.6214(3) 0.29900(10) 0.0200(6) Uani d . . . 1 . .
C C22 0.6794(3) 0.6652(4) 0.29487(11) 0.0239(7) Uani d . . . 1 . .
H H22 0.703749 0.709553 0.265317 0.029 Uiso calc U . R 1 . .
C C23 0.7818(3) 0.6445(4) 0.33280(11) 0.0263(7) Uani d . . . 1 . .
H H23 0.876542 0.671678 0.329052 0.032 Uiso calc U . R 1 . .
C C24 0.7484(3) 0.5841(4) 0.37677(11) 0.0256(7) Uani d . . . 1 . .
H H24 0.820722 0.564058 0.402396 0.031 Uiso calc U . R 1 . .
C C25 0.6111(3) 0.5536(4) 0.38316(11) 0.0244(7) Uani d . . . 1 . .
H H25 0.588832 0.516986 0.413673 0.029 Uiso calc U . R 1 . .
C C26 0.5018(3) 0.5757(3) 0.34488(10) 0.0205(6) Uani d . . . 1 . .
C C27 0.3562(3) 0.5519(4) 0.35058(10) 0.0210(6) Uani d . . . 1 . .
C C28 0.3024(3) 0.5206(4) 0.39726(10) 0.0218(6) Uani d . . . 1 . .
C C29 0.1850(3) 0.4085(4) 0.39827(11) 0.0241(7) Uani d . . . 1 . .
H H29 0.146675 0.347497 0.369995 0.029 Uiso calc U . R 1 . .
C C30 0.1248(3) 0.3862(4) 0.43992(11) 0.0268(7) Uani d . . . 1 . .
H H30 0.045388 0.309771 0.440046 0.032 Uiso calc U . R 1 . .
C C31 0.1789(3) 0.4741(4) 0.48165(11) 0.0268(7) Uani d . . . 1 . .
H H31 0.137061 0.457951 0.510231 0.032 Uiso calc U . R 1 . .
C C32 0.2953(3) 0.5863(4) 0.48123(11) 0.0280(7) Uani d . . . 1 . .
H H32 0.333209 0.647517 0.509534 0.034 Uiso calc U . R 1 . .
C C33 0.3553(3) 0.6080(4) 0.43930(10) 0.0255(7) Uani d . . . 1 . .
H H33 0.434639 0.684595 0.439265 0.031 Uiso calc U . R 1 . .
N N1 0.2560(2) 0.5611(3) 0.31403(8) 0.0214(5) Uani d . . . 1 . .

loop_
_atom_site_aniso_label
_atom_site_aniso_U_11
_atom_site_aniso_U_22
_atom_site_aniso_U_33
_atom_site_aniso_U_12
_atom_site_aniso_U_13
_atom_site_aniso_U_23
C1 0.0269(16) 0.0109(13) 0.0252(17) -0.0008(11) 0.0040(13) 0.0043(12)
C2 0.0254(16) 0.0131(13) 0.0236(16) 0.0033(11) 0.0037(13) 0.0035(12)
C3 0.0229(15) 0.0134(13) 0.0240(16) 0.0035(11) 0.0011(12) 0.0026(11)
C4 0.0219(15) 0.0130(13) 0.0244(17) 0.0022(11) 0.0014(13) 0.0012(12)
C5 0.0212(15) 0.0141(13) 0.0276(18) -0.0013(11) 0.0036(13) 0.0001(12)
C6 0.0217(15) 0.0130(13) 0.0273(17) -0.0015(11) 0.0035(13) 0.0008(12)
C7 0.0216(15) 0.0225(15) 0.0262(17) -0.0029(12) 0.0023(13) 0.0042(13)
C8 0.0216(16) 0.0205(15) 0.0299(18) 0.0011(11) 0.0073(13) 0.0025(13)
C9 0.0250(16) 0.0144(14) 0.0291(18) -0.0019(11) 0.0058(13) 0.0035(12)
C10 0.0316(17) 0.0161(14) 0.0234(16) 0.0028(12) 0.0073(13) 0.0045(12)
C11 0.0364(18) 0.0147(14) 0.0241(17) 0.0047(12) 0.0055(14) 0.0029(12)
C12 0.0347(17) 0.0114(13) 0.0238(17) 0.0031(11) 0.0015(13) 0.0037(12)
C13 0.0282(17) 0.0184(15) 0.0260(17) 0.0028(12) -0.0038(13) -0.0001(13)
C14 0.0236(16) 0.0205(15) 0.0298(18) -0.0008(12) -0.0039(13) 0.0015(13)
C15 0.0193(15) 0.0168(13) 0.0261(17) 0.0034(11) 0.0006(12) 0.0042(12)
C16 0.0180(15) 0.0182(14) 0.0340(18) 0.0040(11) 0.0041(13) 0.0028(13)
C17 0.0214(15) 0.0184(14) 0.0291(17) 0.0024(11) 0.0037(12) 0.0009(13)
C18 0.0219(15) 0.0150(14) 0.0249(17) 0.0020(11) 0.0032(12) -0.0017(12)
C19 0.0263(16) 0.0138(13) 0.0200(16) 0.0039(11) 0.0027(12) -0.0015(11)
C20 0.0237(15) 0.0102(12) 0.0252(17) -0.0004(10) 0.0039(13) 0.0012(11)
C21 0.0207(15) 0.0113(13) 0.0278(17) -0.0007(10) 0.0025(13) -0.0015(12)
C22 0.0252(16) 0.0155(14) 0.0304(18) -0.0053(11) 0.0010(14) -0.0015(12)
C23 0.0233(16) 0.0193(15) 0.0355(19) -0.0053(12) 0.0005(14) -0.0037(13)
C24 0.0282(17) 0.0173(15) 0.0299(18) 0.0003(12) -0.0017(13) -0.0024(13)
C25 0.0296(17) 0.0175(14) 0.0256(17) -0.0007(12) 0.0015(13) -0.0015(13)
C26 0.0268(16) 0.0118(13) 0.0223(16) -0.0002(11) 0.0004(13) -0.0025(12)
C27 0.0267(17) 0.0126(13) 0.0240(17) -0.0007(11) 0.0047(13) -0.0018(12)
C28 0.0255(16) 0.0152(14) 0.0249(16) 0.0021(11) 0.0037(12) 0.0012(12)
C29 0.0280(16) 0.0171(14) 0.0267(17) -0.0009(12) 0.0012(13) -0.0016(12)
C30 0.0277(17) 0.0197(15) 0.0330(19) -0.0042(12) 0.0040(14) 0.0007(13)
C31 0.0349(18) 0.0226(15) 0.0247(17) 0.0036(13) 0.0110(14) 0.0038(13)
C32 0.0369(19) 0.0236(16) 0.0223(17) 0.0024(13) -0.0009(14) -0.0016(13)
C33 0.0297(17) 0.0182(15) 0.0284(18) -0.0024(12) 0.0036(14) -0.0006(13)
N1 0.0272(14) 0.0140(11) 0.0230(14) 0.0005(10) 0.0031(11) -0.0021(10)

loop_
_atom_type_symbol
_atom_type_description
_atom_type_scat_dispersion_real
_atom_type_scat_dispersion_imag
_atom_type_scat_source
C C 0.0033 0.0016 'International Tables Vol C Tables 4.2.6.8 and 6.1.1.4'
H H 0.0000 0.0000 'International Tables Vol C Tables 4.2.6.8 and 6.1.1.4'
N N 0.0061 0.0033 'International Tables Vol C Tables 4.2.6.8 and 6.1.1.4'

loop_
_geom_angle_atom_site_label_1
_geom_angle_atom_site_label_2
_geom_angle_atom_site_label_3
_geom_angle_site_symmetry_1
_geom_angle_site_symmetry_3
_geom_angle
_geom_angle_publ_flag
C9 C1 C5 . . 123.6(3) ?
C9 C1 C2 . . 122.8(3) ?
C5 C1 C2 . . 108.6(2) ?
C12 C2 C3 . . 122.9(3) ?
C12 C2 C1 . . 123.0(3) ?
C3 C2 C1 . . 108.3(3) ?
C15 C3 C2 . . 123.2(3) ?
C15 C3 C4 . . 122.5(3) ?
C2 C3 C4 . . 107.8(2) ?
C18 C4 C3 . . 123.1(3) ?
C18 C4 C5 . . 122.6(3) ?
C3 C4 C5 . . 107.8(2) ?
C6 C5 C1 . . 123.8(3) ?
C6 C5 C4 . . 123.5(3) ?
C1 C5 C4 . . 107.5(2) ?
C5 C6 C7 . . 113.0(3) ?
C5 C6 C20 . . 115.0(2) ?
C7 C6 C20 . . 130.7(3) ?
C8 C7 C6 . . 122.9(3) ?
C8 C7 H7 . . 118.6 ?
C6 C7 H7 . . 118.6 ?
C7 C8 C9 . . 122.3(3) ?
C7 C8 H8 . . 118.9 ?
C9 C8 H8 . . 118.9 ?
C1 C9 C8 . . 114.0(3) ?
C1 C9 C10 . . 114.4(3) ?
C8 C9 C10 . . 130.0(3) ?
C11 C10 C9 . . 122.3(3) ?
C11 C10 H10 . . 118.8 ?
C9 C10 H10 . . 118.8 ?
C10 C11 C12 . . 121.2(3) ?
C10 C11 H11 . . 119.4 ?
C12 C11 H11 . . 119.4 ?
C2 C12 C13 . . 114.6(3) ?
C2 C12 C11 . . 114.5(3) ?
C13 C12 C11 . . 129.7(3) ?
C14 C13 C12 . . 121.6(3) ?
C14 C13 H13 . . 119.2 ?
C12 C13 H13 . . 119.2 ?
C13 C14 C15 . . 122.3(3) ?
C13 C14 H14 . . 118.8 ?
C15 C14 H14 . . 118.8 ?
C3 C15 C16 . . 114.9(3) ?
C3 C15 C14 . . 114.0(3) ?
C16 C15 C14 . . 129.5(3) ?
C17 C16 C15 . . 121.9(3) ?
C17 C16 H16 . . 119.1 ?
C15 C16 H16 . . 119.1 ?
C16 C17 C18 . . 121.6(3) ?
C16 C17 H17 . . 119.2 ?
C18 C17 H17 . . 119.2 ?
C4 C18 C17 . . 115.0(3) ?
C4 C18 C19 . . 115.4(3) ?
C17 C18 C19 . . 128.5(3) ?
N1 C19 C20 . . 123.2(3) ?
N1 C19 C18 . . 115.1(2) ?
C20 C19 C18 . . 121.7(2) ?
C19 C20 C21 . . 116.1(2) ?
C19 C20 C6 . . 119.3(2) ?
C21 C20 C6 . . 124.5(2) ?
C26 C21 C22 . . 117.8(3) ?
C26 C21 C20 . . 119.8(2) ?
C22 C21 C20 . . 122.4(3) ?
C23 C22 C21 . . 121.1(3) ?
C23 C22 H22 . . 119.5 ?
C21 C22 H22 . . 119.5 ?
C22 C23 C24 . . 120.6(3) ?
C22 C23 H23 . . 119.7 ?
C24 C23 H23 . . 119.7 ?
C25 C24 C23 . . 120.0(3) ?
C25 C24 H24 . . 120.0 ?
C23 C24 H24 . . 120.0 ?
C24 C25 C26 . . 121.0(3) ?
C24 C25 H25 . . 119.5 ?
C26 C25 H25 . . 119.5 ?
C21 C26 C25 . . 119.0(3) ?
C21 C26 C27 . . 118.3(3) ?
C25 C26 C27 . . 122.7(3) ?
N1 C27 C26 . . 122.1(3) ?
N1 C27 C28 . . 113.4(2) ?
C26 C27 C28 . . 124.4(3) ?
C33 C28 C29 . . 118.0(3) ?
C33 C28 C27 . . 123.3(3) ?
C29 C28 C27 . . 118.5(3) ?
C30 C29 C28 . . 120.6(3) ?
C30 C29 H29 . . 119.7 ?
C28 C29 H29 . . 119.7 ?
C29 C30 C31 . . 120.7(3) ?
C29 C30 H30 . . 119.6 ?
C31 C30 H30 . . 119.6 ?
C30 C31 C32 . . 119.4(3) ?
C30 C31 H31 . . 120.3 ?
C32 C31 H31 . . 120.3 ?
C33 C32 C31 . . 119.6(3) ?
C33 C32 H32 . . 120.2 ?
C31 C32 H32 . . 120.2 ?
C32 C33 C28 . . 121.7(3) ?
C32 C33 H33 . . 119.2 ?
C28 C33 H33 . . 119.2 ?
C27 N1 C19 . . 120.2(2) ?

loop_
_geom_bond_atom_site_label_1
_geom_bond_atom_site_label_2
_geom_bond_site_symmetry_2
_geom_bond_distance
_geom_bond_publ_flag
C1 C9 . 1.374(4) ?
C1 C5 . 1.410(4) ?
C1 C2 . 1.412(4) ?
C2 C12 . 1.373(4) ?
C2 C3 . 1.411(4) ?
C3 C15 . 1.375(4) ?
C3 C4 . 1.423(4) ?
C4 C18 . 1.361(4) ?
C4 C5 . 1.431(4) ?
C5 C6 . 1.374(4) ?
C6 C7 . 1.451(4) ?
C6 C20 . 1.476(4) ?
C7 C8 . 1.383(4) ?
C7 H7 . 0.95 ?
C8 C9 . 1.432(4) ?
C8 H8 . 0.95 ?
C9 C10 . 1.444(4) ?
C10 C11 . 1.381(4) ?
C10 H10 . 0.95 ?
C11 C12 . 1.451(4) ?
C11 H11 . 0.95 ?
C12 C13 . 1.444(4) ?
C13 C14 . 1.383(4) ?
C13 H13 . 0.95 ?
C14 C15 . 1.444(4) ?
C14 H14 . 0.95 ?
C15 C16 . 1.444(4) ?
C16 C17 . 1.382(4) ?
C16 H16 . 0.95 ?
C17 C18 . 1.448(4) ?
C17 H17 . 0.95 ?
C18 C19 . 1.460(4) ?
C19 N1 . 1.365(3) ?
C19 C20 . 1.432(4) ?
C20 C21 . 1.436(4) ?
C21 C26 . 1.415(4) ?
C21 C22 . 1.426(4) ?
C22 C23 . 1.369(4) ?
C22 H22 . 0.95 ?
C23 C24 . 1.390(4) ?
C23 H23 . 0.95 ?
C24 C25 . 1.370(4) ?
C24 H24 . 0.95 ?
C25 C26 . 1.419(4) ?
C25 H25 . 0.95 ?
C26 C27 . 1.437(4) ?
C27 N1 . 1.322(3) ?
C27 C28 . 1.488(4) ?
C28 C33 . 1.390(4) ?
C28 C29 . 1.403(4) ?
C29 C30 . 1.380(4) ?
C29 H29 . 0.95 ?
C30 C31 . 1.388(4) ?
C30 H30 . 0.95 ?
C31 C32 . 1.394(4) ?
C31 H31 . 0.95 ?
C32 C33 . 1.385(4) ?
C32 H32 . 0.95 ?
C33 H33 . 0.95 ?
